data_4135385
loop_
_publ_author_name
'Luan, Zi-Hong'
'Qu, Jian-Ping'
'Kang, Yan-Biao'

_publ_section_title
;
 Discovery of Oxygen \a-Nucleophilic Addition to \a,\b-Unsaturated Amides
 Catalyzed by Redox-Neutral Organic Photoreductant.
;
_journal_issue 50
_journal_name_full 'Journal of the American Chemical Society'
_journal_page_first 20942
_journal_page_last 20947
_journal_paper_doi 10.1021/jacs.0c10707
_journal_volume 142
_journal_year 2020
_chemical_formula_moiety 'C16 H16 Br N O2'
_chemical_formula_sum 'C16 H16 Br N O2'
_chemical_formula_weight 334.21
_space_group_crystal_system monoclinic
_space_group_IT_number 14
_space_group_name_Hall '-P 2ybc'
_space_group_name_H-M_alt 'P 1 21/c 1'
_atom_sites_solution_hydrogens geom
_atom_sites_solution_primary direct
_audit_creation_date 2019-12-25
_audit_creation_method
;
Olex2 1.2
(compiled 2018.05.29 svn.r3508 for OlexSys, GUI svn.r5506)
;
_cell_angle_alpha 90
_cell_angle_beta 91.0663(11)
_cell_angle_gamma 90
_cell_formula_units_Z 4
_cell_length_a 9.22979(12)
_cell_length_b 12.58246(17)
_cell_length_c 12.86856(16)
_cell_measurement_reflns_used 4304
_cell_measurement_temperature 291(2)
_cell_measurement_theta_max 72.9160
_cell_measurement_theta_min 3.4740
_cell_volume 1494.21(3)
_computing_molecular_graphics 'Olex2 (Dolomanov et al., 2009)'
_computing_publication_material 'Olex2 (Dolomanov et al., 2009)'
_computing_structure_refinement 'ShelXL (Sheldrick, 2015)'
_computing_structure_solution 'ShelXS (Sheldrick, 2008)'
_diffrn_ambient_temperature 291(2)
_diffrn_measured_fraction_theta_full 0.999
_diffrn_measured_fraction_theta_max 0.970
_diffrn_measurement_device_type 'SuperNova, Dual, Cu at home/near, AtlasS2'
_diffrn_radiation_type CuK\a
_diffrn_radiation_wavelength 1.54184
_diffrn_reflns_av_R_equivalents 0.0245
_diffrn_reflns_av_unetI/netI 0.0252
_diffrn_reflns_Laue_measured_fraction_full 0.999
_diffrn_reflns_Laue_measured_fraction_max 0.970
_diffrn_reflns_limit_h_max 7
_diffrn_reflns_limit_h_min -11
_diffrn_reflns_limit_k_max 15
_diffrn_reflns_limit_k_min -14
_diffrn_reflns_limit_l_max 15
_diffrn_reflns_limit_l_min -15
_diffrn_reflns_number 5762
_diffrn_reflns_point_group_measured_fraction_full 0.999
_diffrn_reflns_point_group_measured_fraction_max 0.970
_diffrn_reflns_theta_full 67.684
_diffrn_reflns_theta_max 73.026
_diffrn_reflns_theta_min 4.792
_exptl_absorpt_coefficient_mu 3.756
_exptl_absorpt_correction_T_max 1.00000
_exptl_absorpt_correction_T_min 0.37460
_exptl_absorpt_correction_type multi-scan
_exptl_absorpt_process_details
;
CrysAlisPro 1.171.40.53 (Rigaku Oxford Diffraction, 2019)
Empirical absorption correction using spherical harmonics,
 implemented in SCALE3 ABSPACK scaling algorithm.
;
_exptl_crystal_colour colorless
_exptl_crystal_density_diffrn 1.486
_exptl_crystal_description block
_exptl_crystal_F_000 680
_exptl_crystal_size_max 0.25
_exptl_crystal_size_mid 0.22
_exptl_crystal_size_min 0.21
_refine_diff_density_max 0.613
_refine_diff_density_min -0.478
_refine_diff_density_rms 0.085
_refine_ls_extinction_coef 0.0153(7)
_refine_ls_extinction_expression Fc^*^=kFc[1+0.001xFc^2^\l^3^/sin(2\q)]^-1/4^
_refine_ls_extinction_method SHELXL
_refine_ls_goodness_of_fit_ref 1.055
_refine_ls_hydrogen_treatment constr
_refine_ls_matrix_type full
_refine_ls_number_parameters 184
_refine_ls_number_reflns 2904
_refine_ls_number_restraints 0
_refine_ls_restrained_S_all 1.055
_refine_ls_R_factor_all 0.0432
_refine_ls_R_factor_gt 0.0415
_refine_ls_shift/su_max 0.001
_refine_ls_shift/su_mean 0.000
_refine_ls_structure_factor_coef Fsqd
_refine_ls_weighting_details 'w=1/[\s^2^(Fo^2^)+(0.0737P)^2^+0.2861P] where P=(Fo^2^+2Fc^2^)/3'
_refine_ls_weighting_scheme calc
_refine_ls_wR_factor_gt 0.1115
_refine_ls_wR_factor_ref 0.1139
_reflns_Friedel_coverage 0.000
_reflns_number_gt 2688
_reflns_number_total 2904
_reflns_threshold_expression 'I > 2\s(I)'
_cod_data_source_file ja0c10707_si_002.cif
_cod_data_source_block lzh-br
_cod_depositor_comments 'Adding full bibliography for 4135385--4135388.cif.'
_cod_database_code 4135385
_shelxl_version_number 2013-4
_shelx_space_group_comment
;
The symmetry employed for this shelxl refinement is uniquely defined
by the following loop, which should always be used as a source of
symmetry information in preference to the above space-group names.
They are only intended as comments.
;
_shelx_estimated_absorpt_t_max 0.506
_shelx_estimated_absorpt_t_min 0.454
_olex2_refinement_description
;
1. Fixed Uiso
 At 1.2 times of:
  All C(H) groups, All N(H) groups
 At 1.5 times of:
  All C(H,H,H) groups
2.a Aromatic/amide H refined with riding coordinates:
 N1(H1), C5(H5), C14(H14), C4(H4), C12(H12), C10(H10), C11(H11), C2(H2),
 C13(H13), C3(H3)
2.b Idealised Me refined as rotating group:
 C16(H16A,H16B,H16C), C15(H15A,H15B,H15C)
;
_olex2_submission_special_instructions 'No special instructions were received'

loop_
_space_group_symop_operation_xyz
'x, y, z'
'-x, y+1/2, -z+1/2'
'-x, -y, -z'
'x, -y-1/2, z-1/2'

loop_
_atom_site_label
_atom_site_type_symbol
_atom_site_fract_x
_atom_site_fract_y
_atom_site_fract_z
_atom_site_U_iso_or_equiv
_atom_site_adp_type
_atom_site_occupancy
_atom_site_site_symmetry_order
_atom_site_calc_flag
_atom_site_refinement_flags_posn
_atom_site_refinement_flags_adp
_atom_site_refinement_flags_occupancy
_atom_site_disorder_assembly
_atom_site_disorder_group
Br1 Br -0.08590(3) 0.12207(2) 0.61100(2) 0.05979(18) Uani 1 1 d . . . . .
O1 O 0.2398(2) 0.27944(14) 0.58941(13) 0.0563(4) Uani 1 1 d . . . . .
N1 N 0.2638(2) 0.11038(16) 0.52770(16) 0.0509(5) Uani 1 1 d . . . . .
H1 H 0.2369 0.0706 0.4765 0.061 Uiso 1 1 calc R . . . .
C1 C -0.1213(3) 0.25431(18) 0.54338(17) 0.0466(5) Uani 1 1 d . . . . .
C8 C 0.2092(2) 0.21000(18) 0.52739(17) 0.0445(5) Uani 1 1 d . . . . .
C6 C -0.0276(2) 0.29425(16) 0.46935(15) 0.0420(5) Uani 1 1 d . . . . .
O2 O 0.0643(2) 0.13444(14) 0.38937(12) 0.0548(5) Uani 1 1 d . . . . .
C5 C -0.0655(3) 0.39233(19) 0.4264(2) 0.0525(6) Uani 1 1 d . . . . .
H5 H -0.0057 0.4222 0.3768 0.063 Uiso 1 1 calc R . . . .
C14 C 0.4433(3) 0.1206(2) 0.6711(2) 0.0560(6) Uani 1 1 d . . . . .
H14 H 0.4385 0.1944 0.6723 0.067 Uiso 1 1 calc R . . . .
C4 C -0.1889(3) 0.4470(2) 0.4548(2) 0.0645(7) Uani 1 1 d . . . . .
H4 H -0.2108 0.5124 0.4246 0.077 Uiso 1 1 calc R . . . .
C9 C 0.3592(2) 0.06327(19) 0.60112(16) 0.0446(5) Uani 1 1 d . . . . .
C7 C 0.1066(3) 0.23417(18) 0.43349(16) 0.0450(5) Uani 1 1 d . . . . .
C16 C -0.0153(4) 0.1384(2) 0.2937(2) 0.0614(7) Uani 1 1 d . . . . .
H16A H 0.0484 0.1579 0.2387 0.092 Uiso 1 1 calc GR . . . .
H16B H -0.0914 0.1900 0.2985 0.092 Uiso 1 1 calc GR . . . .
H16C H -0.0565 0.0698 0.2792 0.092 Uiso 1 1 calc GR . . . .
C12 C 0.5449(3) -0.0417(3) 0.7395(2) 0.0682(7) Uani 1 1 d . . . . .
H12 H 0.6067 -0.0766 0.7861 0.082 Uiso 1 1 calc R . . . .
C10 C 0.3696(3) -0.0465(2) 0.6004(2) 0.0623(7) Uani 1 1 d . . . . .
H10 H 0.3140 -0.0857 0.5531 0.075 Uiso 1 1 calc R . . . .
C15 C 0.1995(3) 0.2967(2) 0.3584(2) 0.0606(6) Uani 1 1 d . . . . .
H15A H 0.2324 0.3611 0.3912 0.091 Uiso 1 1 calc GR . . . .
H15B H 0.1431 0.3139 0.2972 0.091 Uiso 1 1 calc GR . . . .
H15C H 0.2816 0.2546 0.3393 0.091 Uiso 1 1 calc GR . . . .
C11 C 0.4620(3) -0.0983(3) 0.6695(3) 0.0713(8) Uani 1 1 d . . . . .
H11 H 0.4678 -0.1720 0.6685 0.086 Uiso 1 1 calc R . . . .
C2 C -0.2448(3) 0.3076(3) 0.5724(2) 0.0644(7) Uani 1 1 d . . . . .
H2 H -0.3052 0.2785 0.6220 0.077 Uiso 1 1 calc R . . . .
C13 C 0.5354(3) 0.0667(3) 0.7400(2) 0.0682(8) Uani 1 1 d . . . . .
H13 H 0.5918 0.1053 0.7873 0.082 Uiso 1 1 calc R . . . .
C3 C -0.2785(3) 0.4047(3) 0.5274(3) 0.0721(8) Uani 1 1 d . . . . .
H3 H -0.3617 0.4409 0.5465 0.087 Uiso 1 1 calc R . . . .

loop_
_atom_site_aniso_label
_atom_site_aniso_U_11
_atom_site_aniso_U_22
_atom_site_aniso_U_33
_atom_site_aniso_U_23
_atom_site_aniso_U_13
_atom_site_aniso_U_12
Br1 0.0737(3) 0.0485(2) 0.0566(2) 0.01264(10) -0.01490(14) -0.01162(10)
O1 0.0697(10) 0.0435(9) 0.0548(9) -0.0073(7) -0.0223(8) 0.0057(8)
N1 0.0625(12) 0.0436(11) 0.0460(10) -0.0064(8) -0.0183(9) 0.0117(8)
C1 0.0565(12) 0.0379(11) 0.0448(10) -0.0002(9) -0.0146(9) -0.0033(9)
C8 0.0511(11) 0.0411(11) 0.0409(10) 0.0001(8) -0.0110(8) 0.0039(9)
C6 0.0550(12) 0.0328(10) 0.0376(9) -0.0026(7) -0.0167(8) 0.0017(8)
O2 0.0821(12) 0.0392(9) 0.0422(9) -0.0056(6) -0.0232(8) 0.0115(7)
C5 0.0677(15) 0.0365(12) 0.0525(13) 0.0035(9) -0.0197(11) 0.0053(10)
C14 0.0543(14) 0.0543(16) 0.0586(14) -0.0004(10) -0.0157(11) 0.0058(10)
C4 0.0737(16) 0.0436(14) 0.0749(17) -0.0043(12) -0.0291(14) 0.0155(12)
C9 0.0419(10) 0.0503(13) 0.0413(10) 0.0021(9) -0.0052(8) 0.0074(9)
C7 0.0607(12) 0.0360(11) 0.0379(10) 0.0002(8) -0.0106(9) 0.0045(9)
C16 0.0867(19) 0.0521(14) 0.0445(12) -0.0063(10) -0.0250(12) 0.0081(13)
C12 0.0581(14) 0.079(2) 0.0669(15) 0.0154(14) -0.0193(12) 0.0160(13)
C10 0.0654(15) 0.0495(15) 0.0709(16) -0.0003(12) -0.0243(12) 0.0081(12)
C15 0.0711(16) 0.0620(16) 0.0487(12) 0.0080(11) 0.0005(11) 0.0054(12)
C11 0.0733(18) 0.0532(15) 0.086(2) 0.0115(15) -0.0217(15) 0.0140(14)
C2 0.0561(14) 0.0713(18) 0.0657(15) -0.0035(13) -0.0047(11) 0.0007(13)
C13 0.0563(14) 0.081(2) 0.0666(16) -0.0031(15) -0.0254(12) 0.0077(14)
C3 0.0602(16) 0.0674(18) 0.088(2) -0.0138(16) -0.0125(14) 0.0177(14)

loop_
_atom_type_symbol
_atom_type_description
_atom_type_scat_dispersion_real
_atom_type_scat_dispersion_imag
_atom_type_scat_source
C C 0.0181 0.0091 'International Tables Vol C Tables 4.2.6.8 and 6.1.1.4'
H H 0.0000 0.0000 'International Tables Vol C Tables 4.2.6.8 and 6.1.1.4'
Br Br -0.6763 1.2805 'International Tables Vol C Tables 4.2.6.8 and 6.1.1.4'
N N 0.0311 0.0180 'International Tables Vol C Tables 4.2.6.8 and 6.1.1.4'
O O 0.0492 0.0322 'International Tables Vol C Tables 4.2.6.8 and 6.1.1.4'

loop_
_geom_angle_atom_site_label_1
_geom_angle_atom_site_label_2
_geom_angle_atom_site_label_3
_geom_angle
_geom_angle_site_symmetry_1
_geom_angle_site_symmetry_3
_geom_angle_publ_flag
C8 N1 C9 128.3(2) . . ?
C6 C1 Br1 121.62(17) . . ?
C2 C1 Br1 115.9(2) . . ?
C2 C1 C6 122.5(2) . . ?
O1 C8 N1 125.7(2) . . ?
O1 C8 C7 120.2(2) . . ?
N1 C8 C7 113.98(19) . . ?
C1 C6 C5 115.8(2) . . ?
C1 C6 C7 123.03(19) . . ?
C5 C6 C7 121.1(2) . . ?
C16 O2 C7 116.51(18) . . ?
C4 C5 C6 122.4(3) . . ?
C9 C14 C13 119.3(3) . . ?
C3 C4 C5 119.8(3) . . ?
C14 C9 N1 123.6(2) . . ?
C14 C9 C10 119.1(2) . . ?
C10 C9 N1 117.2(2) . . ?
C6 C7 C8 110.35(17) . . ?
O2 C7 C8 107.20(17) . . ?
O2 C7 C6 109.71(19) . . ?
O2 C7 C15 110.8(2) . . ?
C15 C7 C8 104.6(2) . . ?
C15 C7 C6 113.9(2) . . ?
C13 C12 C11 119.1(2) . . ?
C11 C10 C9 120.5(3) . . ?
C12 C11 C10 120.5(3) . . ?
C1 C2 C3 119.7(3) . . ?
C12 C13 C14 121.4(3) . . ?
C4 C3 C2 119.7(3) . . ?

loop_
_geom_bond_atom_site_label_1
_geom_bond_atom_site_label_2
_geom_bond_distance
_geom_bond_site_symmetry_2
_geom_bond_publ_flag
Br1 C1 1.903(2) . ?
O1 C8 1.213(3) . ?
N1 C8 1.351(3) . ?
N1 C9 1.410(3) . ?
C1 C6 1.393(3) . ?
C1 C2 1.380(4) . ?
C8 C7 1.551(3) . ?
C6 C5 1.394(3) . ?
C6 C7 1.529(3) . ?
O2 C7 1.429(3) . ?
O2 C16 1.423(3) . ?
C5 C4 1.386(4) . ?
C14 C9 1.381(4) . ?
C14 C13 1.393(4) . ?
C4 C3 1.367(5) . ?
C9 C10 1.384(4) . ?
C7 C15 1.524(3) . ?
C12 C11 1.370(5) . ?
C12 C13 1.366(5) . ?
C10 C11 1.384(4) . ?
C2 C3 1.384(5) . ?
